data_4512581
loop_
_publ_author_name
'Martin, Mackenzie D.'
'Calcul, Laurent'
'Smith, Courtney'
'Jinwal, Umesh K.'
'Fontaine, Sarah N.'
'Darling, April'
'Seeley, Kent'
'Wojtas, Lukasz'
'Narayan, Malathi'
'Gestwicki, Jason E.'
'Smith, Garry R.'
'Reitz, Allen B.'
'Baker, Bill J.'
'Dickey, Chad A.'

_publ_section_title
;
 Synthesis, stereochemical analysis, and derivatization of myricanol
 provide new probes that promote autophagic tau clearance.
;
_journal_issue 4
_journal_name_full 'ACS chemical biology'
_journal_page_first 1099
_journal_page_last 1109
_journal_paper_doi 10.1021/cb501013w
_journal_volume 10
_journal_year 2015
_chemical_formula_moiety 'C21 H26 O5, H2 O'
_chemical_formula_sum 'C21 H28 O6'
_chemical_formula_weight 376.43
_chemical_name_systematic
; 
 ? 
;
_space_group_crystal_system monoclinic
_space_group_IT_number 14
_space_group_name_Hall '-P 2ybc'
_space_group_name_H-M_alt 'P 1 21/c 1'
_symmetry_space_group_name_Hall '-P 2ybc'
_symmetry_space_group_name_H-M 'P 1 21/c 1'
_atom_sites_solution_hydrogens geom
_atom_sites_solution_primary direct
_atom_sites_solution_secondary difmap
_audit_creation_method SHELXL-97
_cell_angle_alpha 90.00
_cell_angle_beta 94.602(4)
_cell_angle_gamma 90.00
_cell_formula_units_Z 4
_cell_length_a 10.2863(7)
_cell_length_b 18.1078(13)
_cell_length_c 10.1523(7)
_cell_measurement_temperature 100(2)
_cell_volume 1884.9(2)
_computing_structure_refinement 'SHELXL-97 (Sheldrick, 2008)'
_computing_structure_solution 'SHELXS-97 (Sheldrick, 2008)'
_diffrn_ambient_temperature 100(2)
_diffrn_measured_fraction_theta_full 0.999
_diffrn_measured_fraction_theta_max 0.999
_diffrn_measurement_device_type 'Bruker D8 Venture PHOTON 100 CMOS'
_diffrn_measurement_method 'omega and phi scans'
_diffrn_radiation_monochromator mirrors
_diffrn_radiation_type CuK\a
_diffrn_radiation_wavelength 1.54178
_diffrn_reflns_av_R_equivalents 0.0463
_diffrn_reflns_av_sigmaI/netI 0.0299
_diffrn_reflns_limit_h_max 12
_diffrn_reflns_limit_h_min -11
_diffrn_reflns_limit_k_max 21
_diffrn_reflns_limit_k_min -21
_diffrn_reflns_limit_l_max 12
_diffrn_reflns_limit_l_min -12
_diffrn_reflns_number 21398
_diffrn_reflns_theta_full 66.56
_diffrn_reflns_theta_max 66.56
_diffrn_reflns_theta_min 4.31
_diffrn_source 'INCOATEC Imus micro-focus source'
_exptl_absorpt_coefficient_mu 0.792
_exptl_absorpt_correction_T_max 0.9882
_exptl_absorpt_correction_T_min 0.9652
_exptl_absorpt_correction_type multi-scan
_exptl_absorpt_process_details 'SADABS 2013'
_exptl_crystal_colour colorless
_exptl_crystal_density_diffrn 1.327
_exptl_crystal_density_method 'not measured'
_exptl_crystal_description plate
_exptl_crystal_F_000 808
_exptl_crystal_size_max 0.05
_exptl_crystal_size_mid 0.03
_exptl_crystal_size_min 0.02
_refine_diff_density_max 0.322
_refine_diff_density_min -0.208
_refine_diff_density_rms 0.039
_refine_ls_extinction_method none
_refine_ls_goodness_of_fit_ref 1.034
_refine_ls_hydrogen_treatment mixed
_refine_ls_matrix_type full
_refine_ls_number_parameters 266
_refine_ls_number_reflns 3327
_refine_ls_number_restraints 0
_refine_ls_restrained_S_all 1.034
_refine_ls_R_factor_all 0.0571
_refine_ls_R_factor_gt 0.0391
_refine_ls_shift/su_max 0.001
_refine_ls_shift/su_mean 0.000
_refine_ls_structure_factor_coef Fsqd
_refine_ls_weighting_details 'calc w=1/[\s^2^(Fo^2^)+(0.0363P)^2^+1.0651P] where P=(Fo^2^+2Fc^2^)/3'
_refine_ls_weighting_scheme calc
_refine_ls_wR_factor_gt 0.0877
_refine_ls_wR_factor_ref 0.0948
_reflns_number_gt 2584
_reflns_number_total 3327
_reflns_threshold_expression >2sigma(I)
_cod_data_source_file cb501013w_si_006.cif
_cod_data_source_block shelx
_cod_depositor_comments 'Adding full bibliography for 4512581--4512583.cif.'
_cod_database_code 4512581

loop_
_symmetry_equiv_pos_as_xyz
'x, y, z'
'-x, y+1/2, -z+1/2'
'-x, -y, -z'
'x, -y-1/2, z-1/2'

loop_
_atom_site_label
_atom_site_type_symbol
_atom_site_fract_x
_atom_site_fract_y
_atom_site_fract_z
_atom_site_U_iso_or_equiv
_atom_site_adp_type
_atom_site_occupancy
_atom_site_symmetry_multiplicity
_atom_site_calc_flag
_atom_site_refinement_flags
O1 O 0.55226(12) 0.50088(7) 0.73819(12) 0.0248(3) Uani 1 1 d .
O2 O 0.68085(12) 0.61459(7) 0.88721(13) 0.0276(3) Uani 1 1 d .
O3 O 0.94844(13) 0.61820(7) 0.91823(13) 0.0277(3) Uani 1 1 d .
O4 O 0.50884(13) 0.35496(8) 0.73083(13) 0.0288(3) Uani 1 1 d .
O5 O 1.17741(13) 0.24285(7) 0.51835(15) 0.0324(3) Uani 1 1 d .
C1 C 0.5042(2) 0.55949(11) 0.6503(2) 0.0325(5) Uani 1 1 d .
H1A H 0.5301 0.6074 0.6890 0.049 Uiso 1 1 calc R
H1B H 0.4088 0.5568 0.6377 0.049 Uiso 1 1 calc R
H1C H 0.5410 0.5539 0.5648 0.049 Uiso 1 1 calc R
C2 C 0.68774(17) 0.50000(10) 0.76422(17) 0.0222(4) Uani 1 1 d .
C3 C 0.74979(18) 0.55719(10) 0.83644(17) 0.0226(4) Uani 1 1 d .
C4 C 0.88611(18) 0.56125(10) 0.85379(17) 0.0233(4) Uani 1 1 d .
C5 C 0.96140(17) 0.50409(10) 0.80651(17) 0.0227(4) Uani 1 1 d .
C6 C 1.10929(17) 0.50733(11) 0.81665(18) 0.0264(4) Uani 1 1 d .
H6A H 1.1413 0.5058 0.9112 0.032 Uiso 1 1 calc R
H6B H 1.1363 0.5552 0.7805 0.032 Uiso 1 1 calc R
C7 C 1.17564(18) 0.44475(11) 0.74400(19) 0.0280(4) Uani 1 1 d .
H7A H 1.1434 0.3969 0.7755 0.034 Uiso 1 1 calc R
H7B H 1.2706 0.4468 0.7689 0.034 Uiso 1 1 calc R
C8 C 1.15389(19) 0.44645(11) 0.59203(19) 0.0284(4) Uani 1 1 d .
H8A H 1.0596 0.4530 0.5670 0.034 Uiso 1 1 calc R
H8B H 1.1999 0.4899 0.5590 0.034 Uiso 1 1 calc R
C9 C 1.20085(19) 0.37712(11) 0.5231(2) 0.0302(4) Uani 1 1 d .
H9A H 1.2833 0.3604 0.5710 0.036 Uiso 1 1 calc R
H9B H 1.2208 0.3909 0.4325 0.036 Uiso 1 1 calc R
C10 C 0.58335(19) 0.59392(11) 0.97369(19) 0.0300(5) Uani 1 1 d .
H10A H 0.4989 0.5890 0.9225 0.045 Uiso 1 1 calc R
H10B H 0.5773 0.6320 1.0415 0.045 Uiso 1 1 calc R
H10C H 0.6072 0.5467 1.0161 0.045 Uiso 1 1 calc R
C11 C 0.89525(17) 0.44480(10) 0.74896(17) 0.0232(4) Uani 1 1 d .
H11 H 0.9451 0.4030 0.7275 0.028 Uiso 1 1 calc R
C12 C 0.76003(18) 0.44142(10) 0.71961(17) 0.0227(4) Uani 1 1 d .
C13 C 0.71274(17) 0.37866(10) 0.63399(18) 0.0234(4) Uani 1 1 d .
C14 C 0.60146(18) 0.33649(10) 0.64533(18) 0.0254(4) Uani 1 1 d .
C15 C 0.5832(2) 0.27137(11) 0.5738(2) 0.0336(5) Uani 1 1 d .
H15 H 0.5062 0.2433 0.5814 0.040 Uiso 1 1 calc R
C16 C 0.6754(2) 0.24663(11) 0.4917(2) 0.0332(5) Uani 1 1 d .
H16 H 0.6634 0.2005 0.4477 0.040 Uiso 1 1 calc R
C17 C 0.78577(18) 0.28920(10) 0.47325(18) 0.0263(4) Uani 1 1 d .
C18 C 0.89043(19) 0.26428(11) 0.38516(19) 0.0293(4) Uani 1 1 d .
H18A H 0.8511 0.2613 0.2931 0.035 Uiso 1 1 calc R
H18B H 0.9187 0.2139 0.4122 0.035 Uiso 1 1 calc R
C19 C 1.01144(19) 0.31397(11) 0.38761(19) 0.0290(4) Uani 1 1 d .
H19A H 0.9817 0.3656 0.3734 0.035 Uiso 1 1 calc R
H19B H 1.0613 0.3002 0.3118 0.035 Uiso 1 1 calc R
C20 C 1.10529(18) 0.31187(10) 0.5136(2) 0.0288(4) Uani 1 1 d .
H20 H 1.0522 0.3137 0.5918 0.035 Uiso 1 1 calc R
C21 C 0.79796(18) 0.35491(10) 0.54177(18) 0.0246(4) Uani 1 1 d .
H21 H 0.8690 0.3862 0.5253 0.030 Uiso 1 1 calc R
H4 H 0.513(2) 0.4037(15) 0.738(2) 0.053(8) Uiso 1 1 d .
H3 H 0.896(3) 0.6517(15) 0.937(3) 0.060(8) Uiso 1 1 d .
H5 H 1.210(3) 0.2394(16) 0.436(3) 0.077(10) Uiso 1 1 d .
O6 O 1.31645(17) 0.25111(9) 0.79546(17) 0.0400(4) Uani 1 1 d .
H6C H 1.382(3) 0.2809(19) 0.782(3) 0.087(11) Uiso 1 1 d .
H6D H 1.290(4) 0.237(2) 0.720(4) 0.114(15) Uiso 1 1 d .

loop_
_atom_site_aniso_label
_atom_site_aniso_U_11
_atom_site_aniso_U_22
_atom_site_aniso_U_33
_atom_site_aniso_U_23
_atom_site_aniso_U_13
_atom_site_aniso_U_12
O1 0.0218(7) 0.0232(7) 0.0293(7) 0.0010(5) 0.0017(5) 0.0005(5)
O2 0.0281(7) 0.0199(7) 0.0358(7) -0.0044(6) 0.0094(6) -0.0001(5)
O3 0.0277(7) 0.0240(7) 0.0315(7) -0.0063(6) 0.0028(6) -0.0030(6)
O4 0.0288(7) 0.0248(8) 0.0344(8) -0.0045(6) 0.0117(6) -0.0049(6)
O5 0.0324(8) 0.0219(7) 0.0439(9) 0.0056(6) 0.0100(7) 0.0063(6)
C1 0.0335(11) 0.0305(11) 0.0326(11) 0.0052(9) -0.0032(9) 0.0015(9)
C2 0.0209(10) 0.0220(9) 0.0239(9) 0.0021(7) 0.0031(7) 0.0003(7)
C3 0.0259(10) 0.0193(9) 0.0232(9) 0.0007(7) 0.0049(7) 0.0024(7)
C4 0.0264(10) 0.0221(9) 0.0213(9) 0.0016(7) 0.0014(7) -0.0041(8)
C5 0.0249(10) 0.0216(9) 0.0217(9) 0.0017(7) 0.0021(7) -0.0005(7)
C6 0.0250(10) 0.0269(10) 0.0269(10) 0.0010(8) -0.0007(8) -0.0003(8)
C7 0.0223(10) 0.0285(10) 0.0331(11) 0.0013(8) 0.0008(8) 0.0022(8)
C8 0.0251(10) 0.0270(10) 0.0331(11) 0.0017(8) 0.0024(8) 0.0003(8)
C9 0.0285(11) 0.0286(11) 0.0341(11) 0.0044(9) 0.0067(8) 0.0013(8)
C10 0.0323(11) 0.0314(11) 0.0276(10) -0.0029(8) 0.0093(8) 0.0031(8)
C11 0.0245(10) 0.0199(9) 0.0256(9) 0.0013(7) 0.0045(8) 0.0016(7)
C12 0.0257(10) 0.0204(9) 0.0227(9) 0.0014(7) 0.0047(7) 0.0005(7)
C13 0.0233(10) 0.0206(9) 0.0260(9) 0.0010(7) 0.0001(8) 0.0004(7)
C14 0.0240(10) 0.0254(10) 0.0273(10) -0.0021(8) 0.0052(8) 0.0009(8)
C15 0.0313(11) 0.0307(11) 0.0398(12) -0.0083(9) 0.0091(9) -0.0096(9)
C16 0.0349(11) 0.0270(11) 0.0388(12) -0.0112(9) 0.0087(9) -0.0070(9)
C17 0.0281(10) 0.0241(10) 0.0272(10) -0.0023(8) 0.0040(8) 0.0015(8)
C18 0.0325(11) 0.0280(11) 0.0279(10) -0.0048(8) 0.0053(8) 0.0010(8)
C19 0.0316(11) 0.0276(10) 0.0287(10) -0.0004(8) 0.0094(8) 0.0033(8)
C20 0.0285(11) 0.0208(10) 0.0377(11) 0.0035(8) 0.0063(8) 0.0055(8)
C21 0.0236(10) 0.0233(10) 0.0272(10) 0.0007(8) 0.0037(8) -0.0006(8)
O6 0.0440(10) 0.0361(9) 0.0415(10) -0.0044(7) 0.0138(7) -0.0131(7)

loop_
_atom_type_symbol
_atom_type_description
_atom_type_scat_dispersion_real
_atom_type_scat_dispersion_imag
_atom_type_scat_source
C C 0.0181 0.0091 'International Tables Vol C Tables 4.2.6.8 and 6.1.1.4'
H H 0.0000 0.0000 'International Tables Vol C Tables 4.2.6.8 and 6.1.1.4'
O O 0.0492 0.0322 'International Tables Vol C Tables 4.2.6.8 and 6.1.1.4'

loop_
_geom_angle_atom_site_label_1
_geom_angle_atom_site_label_2
_geom_angle_atom_site_label_3
_geom_angle
C2 O1 C1 114.28(14)
C3 O2 C10 115.92(14)
C4 O3 H3 111.4(18)
C14 O4 H4 105.0(16)
C20 O5 H5 104.3(19)
O1 C1 H1A 109.5
O1 C1 H1B 109.5
H1A C1 H1B 109.5
O1 C1 H1C 109.5
H1A C1 H1C 109.5
H1B C1 H1C 109.5
C12 C2 C3 120.23(16)
C12 C2 O1 119.85(16)
C3 C2 O1 119.91(15)
O2 C3 C2 121.90(16)
O2 C3 C4 116.88(16)
C2 C3 C4 121.11(16)
O3 C4 C5 118.35(16)
O3 C4 C3 122.06(16)
C5 C4 C3 119.57(16)
C11 C5 C4 117.00(16)
C11 C5 C6 121.18(16)
C4 C5 C6 121.81(16)
C5 C6 C7 114.78(16)
C5 C6 H6A 108.6
C7 C6 H6A 108.6
C5 C6 H6B 108.6
C7 C6 H6B 108.6
H6A C6 H6B 107.5
C6 C7 C8 115.47(16)
C6 C7 H7A 108.4
C8 C7 H7A 108.4
C6 C7 H7B 108.4
C8 C7 H7B 108.4
H7A C7 H7B 107.5
C9 C8 C7 114.49(16)
C9 C8 H8A 108.6
C7 C8 H8A 108.6
C9 C8 H8B 108.6
C7 C8 H8B 108.6
H8A C8 H8B 107.6
C8 C9 C20 115.79(16)
C8 C9 H9A 108.3
C20 C9 H9A 108.3
C8 C9 H9B 108.3
C20 C9 H9B 108.3
H9A C9 H9B 107.4
O2 C10 H10A 109.5
O2 C10 H10B 109.5
H10A C10 H10B 109.5
O2 C10 H10C 109.5
H10A C10 H10C 109.5
H10B C10 H10C 109.5
C5 C11 C12 124.98(17)
C5 C11 H11 117.5
C12 C11 H11 117.5
C2 C12 C11 116.42(16)
C2 C12 C13 127.86(17)
C11 C12 C13 115.47(16)
C14 C13 C21 116.80(17)
C14 C13 C12 127.19(16)
C21 C13 C12 115.60(16)
O4 C14 C13 122.28(16)
O4 C14 C15 117.59(17)
C13 C14 C15 120.06(17)
C16 C15 C14 121.23(18)
C16 C15 H15 119.4
C14 C15 H15 119.4
C15 C16 C17 120.30(18)
C15 C16 H16 119.9
C17 C16 H16 119.9
C21 C17 C16 116.78(17)
C21 C17 C18 120.81(17)
C16 C17 C18 122.39(17)
C17 C18 C19 115.32(16)
C17 C18 H18A 108.4
C19 C18 H18A 108.4
C17 C18 H18B 108.4
C19 C18 H18B 108.4
H18A C18 H18B 107.5
C18 C19 C20 116.92(16)
C18 C19 H19A 108.1
C20 C19 H19A 108.1
C18 C19 H19B 108.1
C20 C19 H19B 108.1
H19A C19 H19B 107.3
O5 C20 C9 109.72(15)
O5 C20 C19 109.49(16)
C9 C20 C19 112.89(16)
O5 C20 H20 108.2
C9 C20 H20 108.2
C19 C20 H20 108.2
C17 C21 C13 124.46(17)
C17 C21 H21 117.8
C13 C21 H21 117.8
H6C O6 H6D 104(3)

loop_
_geom_bond_atom_site_label_1
_geom_bond_atom_site_label_2
_geom_bond_distance
O1 C2 1.398(2)
O1 C1 1.448(2)
O2 C3 1.381(2)
O2 C10 1.435(2)
O3 C4 1.355(2)
O3 H3 0.85(3)
O4 C14 1.380(2)
O4 H4 0.89(3)
O5 C20 1.452(2)
O5 H5 0.93(3)
C1 H1A 0.9800
C1 H1B 0.9800
C1 H1C 0.9800
C2 C12 1.392(2)
C2 C3 1.394(3)
C3 C4 1.401(3)
C4 C5 1.400(2)
C5 C11 1.376(3)
C5 C6 1.518(3)
C6 C7 1.541(3)
C6 H6A 0.9900
C6 H6B 0.9900
C7 C8 1.541(3)
C7 H7A 0.9900
C7 H7B 0.9900
C8 C9 1.534(3)
C8 H8A 0.9900
C8 H8B 0.9900
C9 C20 1.535(3)
C9 H9A 0.9900
C9 H9B 0.9900
C10 H10A 0.9800
C10 H10B 0.9800
C10 H10C 0.9800
C11 C12 1.400(3)
C11 H11 0.9500
C12 C13 1.489(2)
C13 C14 1.388(3)
C13 C21 1.401(3)
C14 C15 1.390(3)
C15 C16 1.386(3)
C15 H15 0.9500
C16 C17 1.397(3)
C16 H16 0.9500
C17 C21 1.379(3)
C17 C18 1.522(2)
C18 C19 1.534(3)
C18 H18A 0.9900
C18 H18B 0.9900
C19 C20 1.540(3)
C19 H19A 0.9900
C19 H19B 0.9900
C20 H20 1.0000
C21 H21 0.9500
O6 H6C 0.89(3)
O6 H6D 0.84(4)

loop_
_geom_torsion_atom_site_label_1
_geom_torsion_atom_site_label_2
_geom_torsion_atom_site_label_3
_geom_torsion_atom_site_label_4
_geom_torsion
C1 O1 C2 C12 -113.78(18)
C1 O1 C2 C3 67.2(2)
C10 O2 C3 C2 57.0(2)
C10 O2 C3 C4 -126.83(17)
C12 C2 C3 O2 -177.16(15)
O1 C2 C3 O2 1.9(3)
C12 C2 C3 C4 6.8(3)
O1 C2 C3 C4 -174.15(15)
O2 C3 C4 O3 0.6(2)
C2 C3 C4 O3 176.80(16)
O2 C3 C4 C5 178.90(15)
C2 C3 C4 C5 -4.9(3)
O3 C4 C5 C11 175.98(16)
C3 C4 C5 C11 -2.4(2)
O3 C4 C5 C6 -4.6(3)
C3 C4 C5 C6 177.00(16)
C11 C5 C6 C7 6.9(2)
C4 C5 C6 C7 -172.50(16)
C5 C6 C7 C8 67.7(2)
C6 C7 C8 C9 -170.20(16)
C7 C8 C9 C20 83.6(2)
C4 C5 C11 C12 8.3(3)
C6 C5 C11 C12 -171.09(17)
C3 C2 C12 C11 -1.3(3)
O1 C2 C12 C11 179.63(15)
C3 C2 C12 C13 -175.37(17)
O1 C2 C12 C13 5.6(3)
C5 C11 C12 C2 -6.4(3)
C5 C11 C12 C13 168.33(17)
C2 C12 C13 C14 -45.1(3)
C11 C12 C13 C14 140.87(19)
C2 C12 C13 C21 142.61(19)
C11 C12 C13 C21 -31.5(2)
C21 C13 C14 O4 -178.75(17)
C12 C13 C14 O4 9.0(3)
C21 C13 C14 C15 4.3(3)
C12 C13 C14 C15 -167.92(19)
O4 C14 C15 C16 -176.21(19)
C13 C14 C15 C16 0.9(3)
C14 C15 C16 C17 -3.7(3)
C15 C16 C17 C21 1.0(3)
C15 C16 C17 C18 179.43(19)
C21 C17 C18 C19 4.4(3)
C16 C17 C18 C19 -173.94(18)
C17 C18 C19 C20 72.0(2)
C8 C9 C20 O5 -148.27(17)
C8 C9 C20 C19 89.3(2)
C18 C19 C20 O5 73.2(2)
C18 C19 C20 C9 -164.29(16)
C16 C17 C21 C13 4.6(3)
C18 C17 C21 C13 -173.83(18)
C14 C13 C21 C17 -7.3(3)
C12 C13 C21 C17 165.87(17)
